data_4317193
loop_
_publ_author_name
'Liang Deng'
'Amit Majumdar'
'Wayne Lo'
'R. H. Holm'

_publ_contact_author_address
;Departemnt of Chemistry and Chemical Biology
12 Oxford Street
Cambridge, MA 02138
United States of America
;
_publ_contact_author_email holm@chemistry.harvard.edu
_publ_contact_author_name 'Prof. Richard H. Holm'
_publ_section_title
;
 Stabilization of 3:1 Site-Differentiated Cubane-Type Clusters in the
 [Fe4S4]1+ Core Oxidation State by Tertiary Phosphine Ligation: Synthesis,
 Core Structural Diversity, and S= 1/2 Ground States
;
_journal_name_full 'Inorganic Chemistry'
_journal_page_first 11118
_journal_page_last 11126
_journal_paper_doi 10.1021/ic101702b
_journal_volume 49
_journal_year 2010
_chemical_formula_moiety 'C27 H63 Fe4 P2 S5 Si1'
_chemical_formula_sum 'C27 H63 Fe4 P2 S5 Si'
_chemical_formula_weight 861.50
_chemical_name_systematic
; 
 ? 
;
_space_group_IT_number 2
_symmetry_cell_setting triclinic
_symmetry_space_group_name_Hall '-P 1'
_symmetry_space_group_name_H-M 'P -1'
_atom_sites_solution_hydrogens geom
_atom_sites_solution_primary direct
_atom_sites_solution_secondary difmap
_audit_creation_method SHELXL-97
_cell_angle_alpha 62.452(12)
_cell_angle_beta 65.944(13)
_cell_angle_gamma 62.296(12)
_cell_formula_units_Z 2
_cell_length_a 13.383(12)
_cell_length_b 13.635(12)
_cell_length_c 14.548(13)
_cell_measurement_reflns_used 965
_cell_measurement_temperature 100(2)
_cell_measurement_theta_max 28.23
_cell_measurement_theta_min 2.68
_cell_volume 2020(3)
_computing_cell_refinement 'Bruker Saint v7.23A (Bruker, 2005)'
_computing_data_collection 'APEX SMART (Bruker, 2009)'
_computing_data_reduction 'Bruker Saint v7.23A (Bruker, 2005)'
_computing_molecular_graphics 'Bruker SHELXTL'
_computing_publication_material 'Bruker SHELXTL'
_computing_structure_refinement 'SHELXL-97 (Sheldrick, 1997)'
_computing_structure_solution 'SHELXS-97 (Sheldrick, 1997)'
_diffrn_ambient_temperature 100(2)
_diffrn_measured_fraction_theta_full 0.998
_diffrn_measured_fraction_theta_max 0.998
_diffrn_measurement_device_type 'CCD area detector'
_diffrn_measurement_method 'phi and omega scans'
_diffrn_radiation_monochromator graphite
_diffrn_radiation_source 'fine-focus sealed tube'
_diffrn_radiation_type MoK\a
_diffrn_radiation_wavelength 0.71073
_diffrn_reflns_av_R_equivalents 0.0250
_diffrn_reflns_av_sigmaI/netI 0.0438
_diffrn_reflns_limit_h_max 14
_diffrn_reflns_limit_h_min -15
_diffrn_reflns_limit_k_max 15
_diffrn_reflns_limit_k_min -16
_diffrn_reflns_limit_l_max 11
_diffrn_reflns_limit_l_min -17
_diffrn_reflns_number 11620
_diffrn_reflns_theta_full 25.01
_diffrn_reflns_theta_max 25.01
_diffrn_reflns_theta_min 1.77
_exptl_absorpt_coefficient_mu 1.792
_exptl_absorpt_correction_T_max 0.8411
_exptl_absorpt_correction_T_min 0.6155
_exptl_absorpt_correction_type multi-scan
_exptl_absorpt_process_details 'SADABS (Bruker, 2005)'
_exptl_crystal_colour Brown
_exptl_crystal_density_diffrn 1.417
_exptl_crystal_density_method 'not measured'
_exptl_crystal_description Block
_exptl_crystal_F_000 906
_exptl_crystal_size_max 0.30
_exptl_crystal_size_mid 0.30
_exptl_crystal_size_min 0.10
_refine_diff_density_max 0.681
_refine_diff_density_min -0.310
_refine_diff_density_rms 0.083
_refine_ls_extinction_method none
_refine_ls_goodness_of_fit_ref 1.029
_refine_ls_hydrogen_treatment constr
_refine_ls_matrix_type full
_refine_ls_number_parameters 370
_refine_ls_number_reflns 7118
_refine_ls_number_restraints 0
_refine_ls_restrained_S_all 1.029
_refine_ls_R_factor_all 0.0430
_refine_ls_R_factor_gt 0.0363
_refine_ls_shift/su_max 0.001
_refine_ls_shift/su_mean 0.000
_refine_ls_structure_factor_coef Fsqd
_refine_ls_weighting_details 'calc w=1/[\s^2^(Fo^2^)+(0.0478P)^2^+0.6726P] where P=(Fo^2^+2Fc^2^)/3'
_refine_ls_weighting_scheme calc
_refine_ls_wR_factor_gt 0.0880
_refine_ls_wR_factor_ref 0.0959
_reflns_number_gt 6127
_reflns_number_total 7118
_reflns_threshold_expression >2sigma(I)
_cod_data_source_file ic101702b_si_001_14.cif
_cod_data_source_block '[Fe8S8(PPri3)4(SSiPri3)2]'
_cod_depositor_comments
;
The following automatic conversions were performed:

'_symmetry_cell_setting' value 'Triclinic' changed to 'triclinic'
according to the built-in table from CIF Core dictionary named
'cif_core.dic' version 2.4.1 from 2010-06-29.

Automatic conversion script
Id: cif_fix_values 1646 2011-03-28 12:23:43Z adriana 
;
_cod_original_formula_sum 'C27 H63 Fe4 P2 S5 Si1'
_cod_database_code 4317193

loop_
_symmetry_equiv_pos_as_xyz
'x, y, z'
'-x, -y, -z'

loop_
_atom_site_label
_atom_site_type_symbol
_atom_site_fract_x
_atom_site_fract_y
_atom_site_fract_z
_atom_site_U_iso_or_equiv
_atom_site_adp_type
_atom_site_occupancy
_atom_site_symmetry_multiplicity
_atom_site_calc_flag
_atom_site_refinement_flags
_atom_site_disorder_assembly
_atom_site_disorder_group
Fe1 Fe 0.80097(4) 0.79488(4) 0.65251(4) 0.02959(12) Uani 1 1 d . . .
Fe2 Fe 1.02235(4) 0.75270(3) 0.51632(4) 0.02802(12) Uani 1 1 d . . .
Fe3 Fe 0.85291(4) 0.92631(4) 0.43731(4) 0.02901(12) Uani 1 1 d . . .
Fe4 Fe 0.92572(3) 0.94064(3) 0.56967(3) 0.02647(12) Uani 1 1 d . . .
S1 S 0.96982(7) 0.75149(6) 0.68712(6) 0.03040(18) Uani 1 1 d . . .
S2 S 0.86468(7) 0.73304(6) 0.50994(6) 0.03130(18) Uani 1 1 d . . .
S3 S 0.73517(6) 0.99521(7) 0.57462(7) 0.03222(18) Uani 1 1 d . . .
S4 S 1.03908(6) 0.93595(6) 0.39278(6) 0.02819(17) Uani 1 1 d . . .
S5 S 0.66731(8) 0.72375(9) 0.78950(7) 0.0460(2) Uani 1 1 d . . .
P1 P 1.20693(7) 0.59241(7) 0.49634(7) 0.03004(19) Uani 1 1 d . . .
P2 P 0.79476(8) 1.01566(7) 0.27069(7) 0.0363(2) Uani 1 1 d . . .
Si1 Si 0.67843(9) 0.71979(10) 0.93377(8) 0.0452(2) Uani 1 1 d . . .
C1 C 0.8561(3) 0.8999(3) 0.2099(3) 0.0484(9) Uani 1 1 d . . .
H1 H 0.8427 0.8295 0.2689 0.058 Uiso 1 1 calc R . .
C2 C 0.9870(4) 0.8677(4) 0.1691(3) 0.0704(13) Uani 1 1 d . . .
H2A H 1.0190 0.7978 0.1511 0.106 Uiso 1 1 calc R . .
H2B H 1.0196 0.8538 0.2236 0.106 Uiso 1 1 calc R . .
H2C H 1.0054 0.9311 0.1067 0.106 Uiso 1 1 calc R . .
C3 C 0.8018(4) 0.9210(4) 0.1251(4) 0.0705(13) Uani 1 1 d . . .
H3A H 0.8150 0.9876 0.0638 0.106 Uiso 1 1 calc R . .
H3B H 0.7196 0.9363 0.1540 0.106 Uiso 1 1 calc R . .
H3C H 0.8367 0.8526 0.1043 0.106 Uiso 1 1 calc R . .
C4 C 0.6357(3) 1.0640(3) 0.2934(3) 0.0486(9) Uani 1 1 d . . .
H4 H 0.6175 1.0922 0.2247 0.058 Uiso 1 1 calc R . .
C5 C 0.5733(3) 1.1648(4) 0.3391(4) 0.0619(11) Uani 1 1 d . . .
H5A H 0.4906 1.1847 0.3551 0.093 Uiso 1 1 calc R . .
H5B H 0.5945 1.2323 0.2875 0.093 Uiso 1 1 calc R . .
H5C H 0.5956 1.1405 0.4033 0.093 Uiso 1 1 calc R . .
C6 C 0.5945(3) 0.9598(4) 0.3687(4) 0.0612(11) Uani 1 1 d . . .
H6A H 0.6115 0.9315 0.4364 0.092 Uiso 1 1 calc R . .
H6B H 0.6338 0.8981 0.3384 0.092 Uiso 1 1 calc R . .
H6C H 0.5120 0.9842 0.3787 0.092 Uiso 1 1 calc R . .
C7 C 0.8458(4) 1.1396(3) 0.1679(3) 0.0569(10) Uani 1 1 d . . .
H7 H 0.9284 1.1037 0.1368 0.068 Uiso 1 1 calc R . .
C8 C 0.7868(5) 1.2102(4) 0.0747(3) 0.0723(13) Uani 1 1 d . . .
H8A H 0.7071 1.2545 0.0995 0.108 Uiso 1 1 calc R . .
H8B H 0.7897 1.1573 0.0466 0.108 Uiso 1 1 calc R . .
H8C H 0.8266 1.2631 0.0195 0.108 Uiso 1 1 calc R . .
C9 C 0.8405(5) 1.2183(4) 0.2159(4) 0.0786(15) Uani 1 1 d . . .
H9A H 0.8802 1.2722 0.1627 0.118 Uiso 1 1 calc R . .
H9B H 0.8773 1.1717 0.2744 0.118 Uiso 1 1 calc R . .
H9C H 0.7607 1.2617 0.2414 0.118 Uiso 1 1 calc R . .
C10 C 1.3370(3) 0.6305(3) 0.4611(3) 0.0380(8) Uani 1 1 d . . .
H10 H 1.4059 0.5596 0.4590 0.046 Uiso 1 1 calc R . .
C11 C 1.3501(3) 0.7251(3) 0.3502(3) 0.0476(9) Uani 1 1 d . . .
H11A H 1.2827 0.7950 0.3501 0.071 Uiso 1 1 calc R . .
H11B H 1.3576 0.6966 0.2977 0.071 Uiso 1 1 calc R . .
H11C H 1.4183 0.7430 0.3334 0.071 Uiso 1 1 calc R . .
C12 C 1.3305(3) 0.6699(3) 0.5459(3) 0.0509(10) Uani 1 1 d . . .
H12A H 1.3973 0.6914 0.5258 0.076 Uiso 1 1 calc R . .
H12B H 1.3291 0.6068 0.6132 0.076 Uiso 1 1 calc R . .
H12C H 1.2610 0.7366 0.5522 0.076 Uiso 1 1 calc R . .
C13 C 1.2338(3) 0.5191(3) 0.4039(3) 0.0378(8) Uani 1 1 d . . .
H13 H 1.1949 0.4604 0.4451 0.045 Uiso 1 1 calc R . .
C14 C 1.3619(3) 0.4516(3) 0.3616(3) 0.0531(10) Uani 1 1 d . . .
H14A H 1.3662 0.4105 0.3207 0.080 Uiso 1 1 calc R . .
H14B H 1.3963 0.3960 0.4208 0.080 Uiso 1 1 calc R . .
H14C H 1.4032 0.5060 0.3170 0.080 Uiso 1 1 calc R . .
C15 C 1.1760(3) 0.6045(3) 0.3119(3) 0.0511(9) Uani 1 1 d . . .
H15A H 1.2109 0.6645 0.2690 0.077 Uiso 1 1 calc R . .
H15B H 1.0944 0.6402 0.3399 0.077 Uiso 1 1 calc R . .
H15C H 1.1862 0.5629 0.2688 0.077 Uiso 1 1 calc R . .
C16 C 1.2055(3) 0.4767(3) 0.6312(3) 0.0383(8) Uani 1 1 d . . .
H16 H 1.1954 0.5131 0.6802 0.046 Uiso 1 1 calc R . .
C17 C 1.3163(4) 0.3694(3) 0.6399(3) 0.0623(12) Uani 1 1 d . . .
H17A H 1.3115 0.3197 0.7134 0.093 Uiso 1 1 calc R . .
H17B H 1.3821 0.3945 0.6131 0.093 Uiso 1 1 calc R . .
H17C H 1.3251 0.3264 0.5986 0.093 Uiso 1 1 calc R . .
C18 C 1.0990(3) 0.4391(3) 0.6705(3) 0.0463(9) Uani 1 1 d . . .
H18A H 1.1081 0.3977 0.6276 0.069 Uiso 1 1 calc R . .
H18B H 1.0299 0.5076 0.6646 0.069 Uiso 1 1 calc R . .
H18C H 1.0923 0.3884 0.7439 0.069 Uiso 1 1 calc R . .
C19 C 0.6571(5) 0.8693(4) 0.9305(4) 0.0729(14) Uani 1 1 d . . .
H19 H 0.6215 0.8688 1.0044 0.088 Uiso 1 1 calc R . .
C20 C 0.5704(6) 0.9715(4) 0.8645(4) 0.106(2) Uani 1 1 d . . .
H20A H 0.5666 1.0450 0.8613 0.159 Uiso 1 1 calc R . .
H20B H 0.4947 0.9641 0.8977 0.159 Uiso 1 1 calc R . .
H20C H 0.5959 0.9690 0.7934 0.159 Uiso 1 1 calc R . .
C21 C 0.7658(6) 0.8958(5) 0.8959(5) 0.104(2) Uani 1 1 d . . .
H21A H 0.8043 0.8975 0.8235 0.157 Uiso 1 1 calc R . .
H21B H 0.8165 0.8361 0.9418 0.157 Uiso 1 1 calc R . .
H21C H 0.7466 0.9710 0.9002 0.157 Uiso 1 1 calc R . .
C22 C 0.8199(4) 0.6085(4) 0.9691(3) 0.0631(11) Uani 1 1 d . . .
H22 H 0.8780 0.6476 0.9275 0.076 Uiso 1 1 calc R . .
C23 C 0.8662(5) 0.4987(4) 0.9398(4) 0.0916(18) Uani 1 1 d . . .
H23A H 0.9359 0.4453 0.9639 0.137 Uiso 1 1 calc R . .
H23B H 0.8833 0.5204 0.8636 0.137 Uiso 1 1 calc R . .
H23C H 0.8087 0.4612 0.9734 0.137 Uiso 1 1 calc R . .
C24 C 0.8121(5) 0.5757(6) 1.0882(4) 0.107(2) Uani 1 1 d . . .
H24A H 0.7629 0.5288 1.1323 0.161 Uiso 1 1 calc R . .
H24B H 0.7799 0.6462 1.1054 0.161 Uiso 1 1 calc R . .
H24C H 0.8885 0.5318 1.1010 0.161 Uiso 1 1 calc R . .
C25 C 0.5531(4) 0.6727(5) 1.0427(3) 0.0700(13) Uani 1 1 d . . .
H25 H 0.5604 0.6654 1.1101 0.084 Uiso 1 1 calc R . .
C26 C 0.5610(6) 0.5524(7) 1.0558(5) 0.138(3) Uani 1 1 d . . .
H26A H 0.4917 0.5366 1.1051 0.207 Uiso 1 1 calc R . .
H26B H 0.6275 0.4935 1.0830 0.207 Uiso 1 1 calc R . .
H26C H 0.5688 0.5511 0.9878 0.207 Uiso 1 1 calc R . .
C27 C 0.4355(5) 0.7618(8) 1.0290(5) 0.144(3) Uani 1 1 d . . .
H27A H 0.4271 0.7769 0.9608 0.216 Uiso 1 1 calc R . .
H27B H 0.4279 0.8335 1.0328 0.216 Uiso 1 1 calc R . .
H27C H 0.3763 0.7321 1.0848 0.216 Uiso 1 1 calc R . .

loop_
_atom_site_aniso_label
_atom_site_aniso_U_11
_atom_site_aniso_U_22
_atom_site_aniso_U_33
_atom_site_aniso_U_23
_atom_site_aniso_U_13
_atom_site_aniso_U_12
Fe1 0.0290(2) 0.0293(2) 0.0349(3) -0.0136(2) -0.00556(19) -0.01257(19)
Fe2 0.0261(2) 0.0222(2) 0.0380(3) -0.01403(19) -0.00831(19) -0.00576(18)
Fe3 0.0289(2) 0.0248(2) 0.0368(3) -0.01226(19) -0.01091(19) -0.00755(18)
Fe4 0.0251(2) 0.0225(2) 0.0349(2) -0.01250(18) -0.00650(18) -0.00841(17)
S1 0.0325(4) 0.0257(4) 0.0359(4) -0.0110(3) -0.0108(3) -0.0095(3)
S2 0.0348(4) 0.0279(4) 0.0388(4) -0.0145(3) -0.0090(3) -0.0134(3)
S3 0.0251(4) 0.0289(4) 0.0447(5) -0.0183(4) -0.0086(3) -0.0050(3)
S4 0.0286(4) 0.0248(4) 0.0352(4) -0.0137(3) -0.0063(3) -0.0100(3)
S5 0.0471(5) 0.0695(6) 0.0345(5) -0.0162(4) -0.0033(4) -0.0369(5)
P1 0.0287(4) 0.0226(4) 0.0407(5) -0.0146(3) -0.0089(3) -0.0059(3)
P2 0.0413(5) 0.0294(4) 0.0410(5) -0.0103(4) -0.0158(4) -0.0110(4)
Si1 0.0496(6) 0.0541(6) 0.0371(5) -0.0168(5) -0.0081(5) -0.0223(5)
C1 0.067(3) 0.0366(19) 0.039(2) -0.0126(16) -0.0159(18) -0.0132(18)
C2 0.074(3) 0.063(3) 0.051(3) -0.030(2) -0.009(2) 0.001(2)
C3 0.103(4) 0.054(3) 0.066(3) -0.029(2) -0.038(3) -0.012(3)
C4 0.043(2) 0.051(2) 0.058(2) -0.0212(19) -0.0254(18) -0.0080(17)
C5 0.043(2) 0.058(3) 0.081(3) -0.031(2) -0.025(2) 0.0023(19)
C6 0.044(2) 0.072(3) 0.075(3) -0.024(2) -0.017(2) -0.024(2)
C7 0.065(3) 0.042(2) 0.061(3) -0.0040(19) -0.023(2) -0.023(2)
C8 0.115(4) 0.054(3) 0.054(3) -0.002(2) -0.031(3) -0.040(3)
C9 0.119(4) 0.049(2) 0.090(4) 0.012(2) -0.067(3) -0.045(3)
C10 0.0251(16) 0.0313(17) 0.060(2) -0.0229(16) -0.0108(15) -0.0040(13)
C11 0.0300(18) 0.0399(19) 0.067(3) -0.0182(18) -0.0052(17) -0.0131(15)
C12 0.044(2) 0.049(2) 0.076(3) -0.029(2) -0.0212(19) -0.0149(18)
C13 0.0380(18) 0.0327(17) 0.048(2) -0.0209(16) -0.0066(15) -0.0119(15)
C14 0.050(2) 0.045(2) 0.063(3) -0.037(2) -0.0103(19) 0.0002(17)
C15 0.048(2) 0.061(2) 0.053(2) -0.032(2) -0.0112(18) -0.0140(19)
C16 0.0410(19) 0.0287(16) 0.0397(19) -0.0122(14) -0.0109(15) -0.0062(14)
C17 0.058(3) 0.038(2) 0.059(3) -0.0088(19) -0.014(2) 0.0002(19)
C18 0.058(2) 0.0303(17) 0.047(2) -0.0125(16) -0.0054(18) -0.0192(17)
C19 0.105(4) 0.068(3) 0.049(3) -0.031(2) -0.008(3) -0.031(3)
C20 0.153(6) 0.062(3) 0.064(3) -0.035(3) -0.017(4) -0.001(3)
C21 0.147(6) 0.113(5) 0.092(4) -0.065(4) 0.023(4) -0.089(4)
C22 0.059(3) 0.075(3) 0.044(2) -0.008(2) -0.0150(19) -0.024(2)
C23 0.082(4) 0.052(3) 0.087(4) -0.001(3) -0.012(3) -0.011(3)
C24 0.084(4) 0.155(6) 0.050(3) 0.001(3) -0.031(3) -0.040(4)
C25 0.062(3) 0.110(4) 0.040(2) -0.027(2) 0.000(2) -0.039(3)
C26 0.176(7) 0.201(8) 0.091(4) -0.068(5) 0.057(4) -0.163(7)
C27 0.061(4) 0.250(10) 0.063(4) -0.030(5) 0.001(3) -0.046(5)

loop_
_atom_type_symbol
_atom_type_description
_atom_type_scat_dispersion_real
_atom_type_scat_dispersion_imag
_atom_type_scat_source
C C 0.0033 0.0016 'International Tables Vol C Tables 4.2.6.8 and 6.1.1.4'
H H 0.0000 0.0000 'International Tables Vol C Tables 4.2.6.8 and 6.1.1.4'
Si Si 0.0817 0.0704 'International Tables Vol C Tables 4.2.6.8 and 6.1.1.4'
P P 0.1023 0.0942 'International Tables Vol C Tables 4.2.6.8 and 6.1.1.4'
S S 0.1246 0.1234 'International Tables Vol C Tables 4.2.6.8 and 6.1.1.4'
Fe Fe 0.3463 0.8444 'International Tables Vol C Tables 4.2.6.8 and 6.1.1.4'

loop_
_geom_angle_atom_site_label_1
_geom_angle_atom_site_label_2
_geom_angle_atom_site_label_3
_geom_angle
_geom_angle_site_symmetry_1
_geom_angle_site_symmetry_3
_geom_angle_publ_flag
S5 Fe1 S1 116.88(7) . . ?
S5 Fe1 S3 113.79(5) . . ?
S1 Fe1 S3 105.04(4) . . ?
S5 Fe1 S2 114.93(6) . . ?
S1 Fe1 S2 102.30(5) . . ?
S3 Fe1 S2 102.15(7) . . ?
S1 Fe2 S2 101.66(4) . . ?
S1 Fe2 S4 110.15(6) . . ?
S2 Fe2 S4 109.49(5) . . ?
S1 Fe2 P1 107.25(4) . . ?
S2 Fe2 P1 116.34(7) . . ?
S4 Fe2 P1 111.41(6) . . ?
S3 Fe3 S2 102.65(6) . . ?
S3 Fe3 S4 109.90(5) . . ?
S2 Fe3 S4 109.41(4) . . ?
S3 Fe3 P2 119.45(7) . . ?
S2 Fe3 P2 108.79(4) . . ?
S4 Fe3 P2 106.38(5) . . ?
S4 Fe4 S3 113.37(5) 2_776 . ?
S4 Fe4 S1 113.75(8) 2_776 . ?
S3 Fe4 S1 104.36(4) . . ?
S4 Fe4 S4 109.23(5) 2_776 . ?
S3 Fe4 S4 107.69(5) . . ?
S1 Fe4 S4 108.12(5) . . ?
S4 Fe4 Fe4 57.04(6) 2_776 2_776 ?
S3 Fe4 Fe4 127.00(5) . 2_776 ?
S1 Fe4 Fe4 127.83(5) . 2_776 ?
S4 Fe4 Fe4 52.19(4) . 2_776 ?
Fe1 S1 Fe2 75.33(5) . . ?
Fe1 S1 Fe4 73.47(4) . . ?
Fe2 S1 Fe4 69.38(6) . . ?
Fe2 S2 Fe1 74.68(4) . . ?
Fe2 S2 Fe3 68.68(4) . . ?
Fe1 S2 Fe3 74.45(6) . . ?
Fe3 S3 Fe4 69.66(4) . . ?
Fe3 S3 Fe1 74.97(6) . . ?
Fe4 S3 Fe1 73.21(3) . . ?
Fe4 S4 Fe3 123.84(4) 2_776 . ?
Fe4 S4 Fe2 123.94(7) 2_776 . ?
Fe3 S4 Fe2 66.50(3) . . ?
Fe4 S4 Fe4 70.77(5) 2_776 . ?
Fe3 S4 Fe4 66.05(4) . . ?
Fe2 S4 Fe4 66.20(5) . . ?
Si1 S5 Fe1 108.80(7) . . ?
C10 P1 C13 107.62(15) . . ?
C10 P1 C16 105.11(16) . . ?
C13 P1 C16 105.93(17) . . ?
C10 P1 Fe2 114.42(12) . . ?
C13 P1 Fe2 116.87(12) . . ?
C16 P1 Fe2 105.90(11) . . ?
C4 P2 C1 105.23(18) . . ?
C4 P2 C7 108.80(19) . . ?
C1 P2 C7 106.6(2) . . ?
C4 P2 Fe3 111.80(13) . . ?
C1 P2 Fe3 107.54(13) . . ?
C7 P2 Fe3 116.15(14) . . ?
C22 Si1 C19 110.3(2) . . ?
C22 Si1 C25 108.9(2) . . ?
C19 Si1 C25 106.9(2) . . ?
C22 Si1 S5 111.16(15) . . ?
C19 Si1 S5 113.60(16) . . ?
C25 Si1 S5 105.77(16) . . ?
C2 C1 C3 110.7(4) . . ?
C2 C1 P2 110.5(3) . . ?
C3 C1 P2 117.6(3) . . ?
C2 C1 H1 105.7 . . ?
C3 C1 H1 105.7 . . ?
P2 C1 H1 105.7 . . ?
C1 C2 H2A 109.5 . . ?
C1 C2 H2B 109.5 . . ?
H2A C2 H2B 109.5 . . ?
C1 C2 H2C 109.5 . . ?
H2A C2 H2C 109.5 . . ?
H2B C2 H2C 109.5 . . ?
C1 C3 H3A 109.5 . . ?
C1 C3 H3B 109.5 . . ?
H3A C3 H3B 109.5 . . ?
C1 C3 H3C 109.5 . . ?
H3A C3 H3C 109.5 . . ?
H3B C3 H3C 109.5 . . ?
C6 C4 C5 110.7(4) . . ?
C6 C4 P2 109.3(3) . . ?
C5 C4 P2 110.9(3) . . ?
C6 C4 H4 108.6 . . ?
C5 C4 H4 108.6 . . ?
P2 C4 H4 108.6 . . ?
C4 C5 H5A 109.5 . . ?
C4 C5 H5B 109.5 . . ?
H5A C5 H5B 109.5 . . ?
C4 C5 H5C 109.5 . . ?
H5A C5 H5C 109.5 . . ?
H5B C5 H5C 109.5 . . ?
C4 C6 H6A 109.5 . . ?
C4 C6 H6B 109.5 . . ?
H6A C6 H6B 109.5 . . ?
C4 C6 H6C 109.5 . . ?
H6A C6 H6C 109.5 . . ?
H6B C6 H6C 109.5 . . ?
C9 C7 C8 111.3(3) . . ?
C9 C7 P2 112.2(3) . . ?
C8 C7 P2 114.5(3) . . ?
C9 C7 H7 106.1 . . ?
C8 C7 H7 106.1 . . ?
P2 C7 H7 106.1 . . ?
C7 C8 H8A 109.5 . . ?
C7 C8 H8B 109.5 . . ?
H8A C8 H8B 109.5 . . ?
C7 C8 H8C 109.5 . . ?
H8A C8 H8C 109.5 . . ?
H8B C8 H8C 109.5 . . ?
C7 C9 H9A 109.5 . . ?
C7 C9 H9B 109.5 . . ?
H9A C9 H9B 109.5 . . ?
C7 C9 H9C 109.5 . . ?
H9A C9 H9C 109.5 . . ?
H9B C9 H9C 109.5 . . ?
C12 C10 C11 111.2(3) . . ?
C12 C10 P1 110.2(2) . . ?
C11 C10 P1 110.9(2) . . ?
C12 C10 H10 108.1 . . ?
C11 C10 H10 108.1 . . ?
P1 C10 H10 108.1 . . ?
C10 C11 H11A 109.5 . . ?
C10 C11 H11B 109.5 . . ?
H11A C11 H11B 109.5 . . ?
C10 C11 H11C 109.5 . . ?
H11A C11 H11C 109.5 . . ?
H11B C11 H11C 109.5 . . ?
C10 C12 H12A 109.5 . . ?
C10 C12 H12B 109.5 . . ?
H12A C12 H12B 109.5 . . ?
C10 C12 H12C 109.5 . . ?
H12A C12 H12C 109.5 . . ?
H12B C12 H12C 109.5 . . ?
C15 C13 C14 110.6(3) . . ?
C15 C13 P1 111.4(2) . . ?
C14 C13 P1 115.7(3) . . ?
C15 C13 H13 106.1 . . ?
C14 C13 H13 106.1 . . ?
P1 C13 H13 106.1 . . ?
C13 C14 H14A 109.5 . . ?
C13 C14 H14B 109.5 . . ?
H14A C14 H14B 109.5 . . ?
C13 C14 H14C 109.5 . . ?
H14A C14 H14C 109.5 . . ?
H14B C14 H14C 109.5 . . ?
C13 C15 H15A 109.5 . . ?
C13 C15 H15B 109.5 . . ?
H15A C15 H15B 109.5 . . ?
C13 C15 H15C 109.5 . . ?
H15A C15 H15C 109.5 . . ?
H15B C15 H15C 109.5 . . ?
C17 C16 C18 110.5(3) . . ?
C17 C16 P1 115.4(3) . . ?
C18 C16 P1 110.0(2) . . ?
C17 C16 H16 106.8 . . ?
C18 C16 H16 106.8 . . ?
P1 C16 H16 106.8 . . ?
C16 C17 H17A 109.5 . . ?
C16 C17 H17B 109.5 . . ?
H17A C17 H17B 109.5 . . ?
C16 C17 H17C 109.5 . . ?
H17A C17 H17C 109.5 . . ?
H17B C17 H17C 109.5 . . ?
C16 C18 H18A 109.5 . . ?
C16 C18 H18B 109.5 . . ?
H18A C18 H18B 109.5 . . ?
C16 C18 H18C 109.5 . . ?
H18A C18 H18C 109.5 . . ?
H18B C18 H18C 109.5 . . ?
C21 C19 C20 109.5(5) . . ?
C21 C19 Si1 115.6(4) . . ?
C20 C19 Si1 112.7(4) . . ?
C21 C19 H19 106.1 . . ?
C20 C19 H19 106.1 . . ?
Si1 C19 H19 106.1 . . ?
C19 C20 H20A 109.5 . . ?
C19 C20 H20B 109.5 . . ?
H20A C20 H20B 109.5 . . ?
C19 C20 H20C 109.5 . . ?
H20A C20 H20C 109.5 . . ?
H20B C20 H20C 109.5 . . ?
C19 C21 H21A 109.5 . . ?
C19 C21 H21B 109.5 . . ?
H21A C21 H21B 109.5 . . ?
C19 C21 H21C 109.5 . . ?
H21A C21 H21C 109.5 . . ?
H21B C21 H21C 109.5 . . ?
C23 C22 C24 111.1(4) . . ?
C23 C22 Si1 115.1(4) . . ?
C24 C22 Si1 111.0(3) . . ?
C23 C22 H22 106.4 . . ?
C24 C22 H22 106.4 . . ?
Si1 C22 H22 106.4 . . ?
C22 C23 H23A 109.5 . . ?
C22 C23 H23B 109.5 . . ?
H23A C23 H23B 109.5 . . ?
C22 C23 H23C 109.5 . . ?
H23A C23 H23C 109.5 . . ?
H23B C23 H23C 109.5 . . ?
C22 C24 H24A 109.5 . . ?
C22 C24 H24B 109.5 . . ?
H24A C24 H24B 109.5 . . ?
C22 C24 H24C 109.5 . . ?
H24A C24 H24C 109.5 . . ?
H24B C24 H24C 109.5 . . ?
C27 C25 C26 110.9(5) . . ?
C27 C25 Si1 113.4(4) . . ?
C26 C25 Si1 112.5(3) . . ?
C27 C25 H25 106.5 . . ?
C26 C25 H25 106.5 . . ?
Si1 C25 H25 106.5 . . ?
C25 C26 H26A 109.5 . . ?
C25 C26 H26B 109.5 . . ?
H26A C26 H26B 109.5 . . ?
C25 C26 H26C 109.5 . . ?
H26A C26 H26C 109.5 . . ?
H26B C26 H26C 109.5 . . ?
C25 C27 H27A 109.5 . . ?
C25 C27 H27B 109.5 . . ?
H27A C27 H27B 109.5 . . ?
C25 C27 H27C 109.5 . . ?
H27A C27 H27C 109.5 . . ?
H27B C27 H27C 109.5 . . ?

loop_
_geom_bond_atom_site_label_1
_geom_bond_atom_site_label_2
_geom_bond_distance
_geom_bond_site_symmetry_2
_geom_bond_publ_flag
Fe1 S5 2.2430(16) . ?
Fe1 S1 2.262(2) . ?
Fe1 S3 2.288(2) . ?
Fe1 S2 2.291(2) . ?
Fe2 S1 2.284(2) . ?
Fe2 S2 2.289(2) . ?
Fe2 S4 2.3584(19) . ?
Fe2 P1 2.4383(18) . ?
Fe3 S3 2.2692(17) . ?
Fe3 S2 2.293(2) . ?
Fe3 S4 2.357(2) . ?
Fe3 P2 2.427(2) . ?
Fe4 S4 2.2692(17) 2_776 ?
Fe4 S3 2.280(2) . ?
Fe4 S1 2.2913(18) . ?
Fe4 S4 2.410(2) . ?
Fe4 Fe4 2.7119(18) 2_776 ?
S4 Fe4 2.2692(17) 2_776 ?
S5 Si1 2.138(2) . ?
P1 C10 1.853(4) . ?
P1 C13 1.859(3) . ?
P1 C16 1.864(4) . ?
P2 C4 1.843(4) . ?
P2 C1 1.855(4) . ?
P2 C7 1.860(4) . ?
Si1 C22 1.884(5) . ?
Si1 C19 1.902(5) . ?
Si1 C25 1.906(4) . ?
C1 C2 1.514(6) . ?
C1 C3 1.531(6) . ?
C1 H1 0.9800 . ?
C2 H2A 0.9600 . ?
C2 H2B 0.9600 . ?
C2 H2C 0.9600 . ?
C3 H3A 0.9600 . ?
C3 H3B 0.9600 . ?
C3 H3C 0.9600 . ?
C4 C6 1.523(6) . ?
C4 C5 1.535(5) . ?
C4 H4 0.9800 . ?
C5 H5A 0.9600 . ?
C5 H5B 0.9600 . ?
C5 H5C 0.9600 . ?
C6 H6A 0.9600 . ?
C6 H6B 0.9600 . ?
C6 H6C 0.9600 . ?
C7 C9 1.493(6) . ?
C7 C8 1.532(6) . ?
C7 H7 0.9800 . ?
C8 H8A 0.9600 . ?
C8 H8B 0.9600 . ?
C8 H8C 0.9600 . ?
C9 H9A 0.9600 . ?
C9 H9B 0.9600 . ?
C9 H9C 0.9600 . ?
C10 C12 1.516(5) . ?
C10 C11 1.534(5) . ?
C10 H10 0.9800 . ?
C11 H11A 0.9600 . ?
C11 H11B 0.9600 . ?
C11 H11C 0.9600 . ?
C12 H12A 0.9600 . ?
C12 H12B 0.9600 . ?
C12 H12C 0.9600 . ?
C13 C15 1.519(5) . ?
C13 C14 1.536(5) . ?
C13 H13 0.9800 . ?
C14 H14A 0.9600 . ?
C14 H14B 0.9600 . ?
C14 H14C 0.9600 . ?
C15 H15A 0.9600 . ?
C15 H15B 0.9600 . ?
C15 H15C 0.9600 . ?
C16 C17 1.523(5) . ?
C16 C18 1.538(5) . ?
C16 H16 0.9800 . ?
C17 H17A 0.9600 . ?
C17 H17B 0.9600 . ?
C17 H17C 0.9600 . ?
C18 H18A 0.9600 . ?
C18 H18B 0.9600 . ?
C18 H18C 0.9600 . ?
C19 C21 1.492(7) . ?
C19 C20 1.542(7) . ?
C19 H19 0.9800 . ?
C20 H20A 0.9600 . ?
C20 H20B 0.9600 . ?
C20 H20C 0.9600 . ?
C21 H21A 0.9600 . ?
C21 H21B 0.9600 . ?
C21 H21C 0.9600 . ?
C22 C23 1.523(7) . ?
C22 C24 1.547(6) . ?
C22 H22 0.9800 . ?
C23 H23A 0.9600 . ?
C23 H23B 0.9600 . ?
C23 H23C 0.9600 . ?
C24 H24A 0.9600 . ?
C24 H24B 0.9600 . ?
C24 H24C 0.9600 . ?
C25 C27 1.499(8) . ?
C25 C26 1.517(8) . ?
C25 H25 0.9800 . ?
C26 H26A 0.9600 . ?
C26 H26B 0.9600 . ?
C26 H26C 0.9600 . ?
C27 H27A 0.9600 . ?
C27 H27B 0.9600 . ?
C27 H27C 0.9600 . ?

loop_
_geom_torsion_atom_site_label_1
_geom_torsion_atom_site_label_2
_geom_torsion_atom_site_label_3
_geom_torsion_atom_site_label_4
_geom_torsion
_geom_torsion_site_symmetry_1
_geom_torsion_site_symmetry_2
_geom_torsion_site_symmetry_3
_geom_torsion_site_symmetry_4
_geom_torsion_publ_flag
S5 Fe1 S1 Fe2 145.20(6) . . . . ?
S3 Fe1 S1 Fe2 -87.61(4) . . . . ?
S2 Fe1 S1 Fe2 18.75(4) . . . . ?
S5 Fe1 S1 Fe4 -142.38(4) . . . . ?
S3 Fe1 S1 Fe4 -15.18(4) . . . . ?
S2 Fe1 S1 Fe4 91.17(7) . . . . ?
S2 Fe2 S1 Fe1 -18.72(4) . . . . ?
S4 Fe2 S1 Fe1 97.30(4) . . . . ?
P1 Fe2 S1 Fe1 -141.30(5) . . . . ?
S2 Fe2 S1 Fe4 -96.26(5) . . . . ?
S4 Fe2 S1 Fe4 19.76(4) . . . . ?
P1 Fe2 S1 Fe4 141.16(4) . . . . ?
S4 Fe4 S1 Fe1 139.24(3) 2_776 . . . ?
S3 Fe4 S1 Fe1 15.19(4) . . . . ?
S4 Fe4 S1 Fe1 -99.25(6) . . . . ?
Fe4 Fe4 S1 Fe1 -155.02(5) 2_776 . . . ?
S4 Fe4 S1 Fe2 -140.58(5) 2_776 . . . ?
S3 Fe4 S1 Fe2 95.37(3) . . . . ?
S4 Fe4 S1 Fe2 -19.07(4) . . . . ?
Fe4 Fe4 S1 Fe2 -74.84(4) 2_776 . . . ?
S1 Fe2 S2 Fe1 18.53(4) . . . . ?
S4 Fe2 S2 Fe1 -97.97(7) . . . . ?
P1 Fe2 S2 Fe1 134.64(4) . . . . ?
S1 Fe2 S2 Fe3 97.50(5) . . . . ?
S4 Fe2 S2 Fe3 -19.00(4) . . . . ?
P1 Fe2 S2 Fe3 -146.40(5) . . . . ?
S5 Fe1 S2 Fe2 -146.47(4) . . . . ?
S1 Fe1 S2 Fe2 -18.77(4) . . . . ?
S3 Fe1 S2 Fe2 89.82(5) . . . . ?
S5 Fe1 S2 Fe3 141.90(5) . . . . ?
S1 Fe1 S2 Fe3 -90.40(4) . . . . ?
S3 Fe1 S2 Fe3 18.18(4) . . . . ?
S3 Fe3 S2 Fe2 -97.66(6) . . . . ?
S4 Fe3 S2 Fe2 19.01(4) . . . . ?
P2 Fe3 S2 Fe2 134.84(4) . . . . ?
S3 Fe3 S2 Fe1 -18.37(4) . . . . ?
S4 Fe3 S2 Fe1 98.30(4) . . . . ?
P2 Fe3 S2 Fe1 -145.87(5) . . . . ?
S2 Fe3 S3 Fe4 95.67(4) . . . . ?
S4 Fe3 S3 Fe4 -20.65(4) . . . . ?
P2 Fe3 S3 Fe4 -143.94(5) . . . . ?
S2 Fe3 S3 Fe1 18.35(4) . . . . ?
S4 Fe3 S3 Fe1 -97.97(6) . . . . ?
P2 Fe3 S3 Fe1 138.74(4) . . . . ?
S4 Fe4 S3 Fe3 140.86(3) 2_776 . . . ?
S1 Fe4 S3 Fe3 -94.84(7) . . . . ?
S4 Fe4 S3 Fe3 19.90(4) . . . . ?
Fe4 Fe4 S3 Fe3 75.47(8) 2_776 . . . ?
S4 Fe4 S3 Fe1 -139.34(6) 2_776 . . . ?
S1 Fe4 S3 Fe1 -15.04(4) . . . . ?
S4 Fe4 S3 Fe1 99.71(4) . . . . ?
Fe4 Fe4 S3 Fe1 155.28(4) 2_776 . . . ?
S5 Fe1 S3 Fe3 -142.81(4) . . . . ?
S1 Fe1 S3 Fe3 88.13(6) . . . . ?
S2 Fe1 S3 Fe3 -18.33(4) . . . . ?
S5 Fe1 S3 Fe4 144.34(5) . . . . ?
S1 Fe1 S3 Fe4 15.28(4) . . . . ?
S2 Fe1 S3 Fe4 -91.18(3) . . . . ?
S3 Fe3 S4 Fe4 -22.94(6) . . . 2_776 ?
S2 Fe3 S4 Fe4 -134.93(7) . . . 2_776 ?
P2 Fe3 S4 Fe4 107.71(7) . . . 2_776 ?
S3 Fe3 S4 Fe2 93.25(8) . . . . ?
S2 Fe3 S4 Fe2 -18.74(4) . . . . ?
P2 Fe3 S4 Fe2 -136.09(3) . . . . ?
S3 Fe3 S4 Fe4 20.02(4) . . . . ?
S2 Fe3 S4 Fe4 -91.97(5) . . . . ?
P2 Fe3 S4 Fe4 150.67(5) . . . . ?
S1 Fe2 S4 Fe4 23.85(6) . . . 2_776 ?
S2 Fe2 S4 Fe4 134.84(4) . . . 2_776 ?
P1 Fe2 S4 Fe4 -95.04(7) . . . 2_776 ?
S1 Fe2 S4 Fe3 -92.22(4) . . . . ?
S2 Fe2 S4 Fe3 18.78(4) . . . . ?
P1 Fe2 S4 Fe3 148.89(5) . . . . ?
S1 Fe2 S4 Fe4 -19.20(4) . . . . ?
S2 Fe2 S4 Fe4 91.80(6) . . . . ?
P1 Fe2 S4 Fe4 -138.09(3) . . . . ?
S4 Fe4 S4 Fe4 0.0 2_776 . . 2_776 ?
S3 Fe4 S4 Fe4 123.52(5) . . . 2_776 ?
S1 Fe4 S4 Fe4 -124.26(7) . . . 2_776 ?
S4 Fe4 S4 Fe3 -143.17(4) 2_776 . . . ?
S3 Fe4 S4 Fe3 -19.65(4) . . . . ?
S1 Fe4 S4 Fe3 92.58(6) . . . . ?
Fe4 Fe4 S4 Fe3 -143.17(4) 2_776 . . . ?
S4 Fe4 S4 Fe2 143.15(5) 2_776 . . . ?
S3 Fe4 S4 Fe2 -93.34(3) . . . . ?
S1 Fe4 S4 Fe2 18.89(4) . . . . ?
Fe4 Fe4 S4 Fe2 143.15(5) 2_776 . . . ?
S1 Fe1 S5 Si1 33.43(8) . . . . ?
S3 Fe1 S5 Si1 -89.35(8) . . . . ?
S2 Fe1 S5 Si1 153.35(5) . . . . ?
S1 Fe2 P1 C10 -84.69(13) . . . . ?
S2 Fe2 P1 C10 162.36(13) . . . . ?
S4 Fe2 P1 C10 35.92(14) . . . . ?
S1 Fe2 P1 C13 148.24(13) . . . . ?
S2 Fe2 P1 C13 35.30(13) . . . . ?
S4 Fe2 P1 C13 -91.14(14) . . . . ?
S1 Fe2 P1 C16 30.58(12) . . . . ?
S2 Fe2 P1 C16 -82.36(13) . . . . ?
S4 Fe2 P1 C16 151.20(12) . . . . ?
S3 Fe3 P2 C4 -34.40(14) . . . . ?
S2 Fe3 P2 C4 82.84(13) . . . . ?
S4 Fe3 P2 C4 -159.39(13) . . . . ?
S3 Fe3 P2 C1 -149.43(14) . . . . ?
S2 Fe3 P2 C1 -32.19(15) . . . . ?
S4 Fe3 P2 C1 85.58(15) . . . . ?
S3 Fe3 P2 C7 91.26(18) . . . . ?
S2 Fe3 P2 C7 -151.49(16) . . . . ?
S4 Fe3 P2 C7 -33.72(16) . . . . ?
Fe1 S5 Si1 C22 -67.31(18) . . . . ?
Fe1 S5 Si1 C19 57.74(19) . . . . ?
Fe1 S5 Si1 C25 174.69(17) . . . . ?
C4 P2 C1 C2 169.9(3) . . . . ?
C7 P2 C1 C2 54.5(3) . . . . ?
Fe3 P2 C1 C2 -70.8(3) . . . . ?
C4 P2 C1 C3 41.6(4) . . . . ?
C7 P2 C1 C3 -73.9(4) . . . . ?
Fe3 P2 C1 C3 160.9(3) . . . . ?
C1 P2 C4 C6 60.3(3) . . . . ?
C7 P2 C4 C6 174.2(3) . . . . ?
Fe3 P2 C4 C6 -56.2(3) . . . . ?
C1 P2 C4 C5 -177.4(3) . . . . ?
C7 P2 C4 C5 -63.4(3) . . . . ?
Fe3 P2 C4 C5 66.2(3) . . . . ?
C4 P2 C7 C9 87.6(3) . . . . ?
C1 P2 C7 C9 -159.3(3) . . . . ?
Fe3 P2 C7 C9 -39.5(4) . . . . ?
C4 P2 C7 C8 -40.4(4) . . . . ?
C1 P2 C7 C8 72.6(4) . . . . ?
Fe3 P2 C7 C8 -167.6(3) . . . . ?
C13 P1 C10 C12 -169.5(2) . . . . ?
C16 P1 C10 C12 -57.0(3) . . . . ?
Fe2 P1 C10 C12 58.8(3) . . . . ?
C13 P1 C10 C11 66.9(3) . . . . ?
C16 P1 C10 C11 179.5(2) . . . . ?
Fe2 P1 C10 C11 -64.8(2) . . . . ?
C10 P1 C13 C15 -98.6(3) . . . . ?
C16 P1 C13 C15 149.4(3) . . . . ?
Fe2 P1 C13 C15 31.7(3) . . . . ?
C10 P1 C13 C14 28.8(3) . . . . ?
C16 P1 C13 C14 -83.2(3) . . . . ?
Fe2 P1 C13 C14 159.2(2) . . . . ?
C10 P1 C16 C17 -55.2(3) . . . . ?
C13 P1 C16 C17 58.6(3) . . . . ?
Fe2 P1 C16 C17 -176.7(3) . . . . ?
C10 P1 C16 C18 178.9(2) . . . . ?
C13 P1 C16 C18 -67.3(2) . . . . ?
Fe2 P1 C16 C18 57.4(2) . . . . ?
C22 Si1 C19 C21 32.1(4) . . . . ?
C25 Si1 C19 C21 150.3(4) . . . . ?
S5 Si1 C19 C21 -93.4(4) . . . . ?
C22 Si1 C19 C20 159.2(3) . . . . ?
C25 Si1 C19 C20 -82.6(4) . . . . ?
S5 Si1 C19 C20 33.6(4) . . . . ?
C19 Si1 C22 C23 -161.0(3) . . . . ?
C25 Si1 C22 C23 82.0(4) . . . . ?
S5 Si1 C22 C23 -34.1(4) . . . . ?
C19 Si1 C22 C24 71.8(4) . . . . ?
C25 Si1 C22 C24 -45.2(4) . . . . ?
S5 Si1 C22 C24 -161.3(3) . . . . ?
C22 Si1 C25 C27 173.6(4) . . . . ?
C19 Si1 C25 C27 54.5(5) . . . . ?
S5 Si1 C25 C27 -66.8(5) . . . . ?
C22 Si1 C25 C26 -59.5(5) . . . . ?
C19 Si1 C25 C26 -178.6(4) . . . . ?
S5 Si1 C25 C26 60.0(5) . . . . ?
